data_2004549
loop_
_publ_author_name
'Banwell, M. G.'
'Hockless, D. C. R.'
'Peters, S. C.'

_publ_contact_author
;
Dr. David C. R. Hockless
Research School of Chemistry
Institute of Advanced Studies
Australian National University
Canberra
ACT 0200
Australia
;
_publ_section_title
;
 An <i>ABC</i>-ring Analogue of Paclitaxel (Taxol^TM^)
;
_journal_issue 2
_journal_name_full 'Acta Crystallographica Section C'
_journal_page_first 370
_journal_page_last 372
_journal_paper_doi 10.1107/S0108270195010869
_journal_volume 52
_journal_year 1996
_chemical_formula_moiety 'C20 H22 Br N O5'
_chemical_formula_sum 'C20 H22 Br N O5'
_chemical_formula_weight 436.30
_space_group_IT_number 14
_symmetry_cell_setting monoclinic
_symmetry_space_group_name_Hall '-P 2yn'
_symmetry_space_group_name_H-M 'P 1 21/n 1'
_audit_creation_method 'from TEXRAY.INF file'
_cell_angle_alpha 90
_cell_angle_beta 92.05(2)
_cell_angle_gamma 90
_cell_formula_units_Z 8
_cell_length_a 7.906(4)
_cell_length_b 14.687(3)
_cell_length_c 32.908(2)
_cell_measurement_reflns_used 24
_cell_measurement_temperature 213(1)
_cell_measurement_theta_max 47.7
_cell_measurement_theta_min 40.2
_cell_volume 3819(2)
_computing_cell_refinement 'MSC/AFC Diffractometer Control Software'
_computing_data_collection
;MSC/AFC Diffractometer Control Software (Molecular Structure Corporation,
 1992)
;
_computing_data_reduction 'TEXSAN (Molecular Structure Corporation, 1992)'
_computing_publication_material TEXSAN
_computing_structure_refinement TEXSAN
_computing_structure_solution 'PATTY DIRDIF92 (Beurskens et al., 1992)'
_diffrn_ambient_temperature 213.0(10)
_diffrn_measurement_device 'Rigaku AFC6R'
_diffrn_measurement_method '\w/2\q scans'
_diffrn_radiation_monochromator 'equatorial graphite'
_diffrn_radiation_source 'Rigaku RU200B rotating Cu anode'
_diffrn_radiation_type CuK\a
_diffrn_radiation_wavelength 1.5418
_diffrn_reflns_av_R_equivalents 2.16
_diffrn_reflns_limit_h_max 8
_diffrn_reflns_limit_h_min 0
_diffrn_reflns_limit_k_max 16
_diffrn_reflns_limit_k_min 0
_diffrn_reflns_limit_l_max 36
_diffrn_reflns_limit_l_min -36
_diffrn_reflns_number 6412
_diffrn_reflns_theta_max 60.27
_diffrn_reflns_theta_min 1.50
_diffrn_standards_decay_% 5.44
_diffrn_standards_interval_count 150
_diffrn_standards_number 3
_exptl_absorpt_coefficient_mu 3.210
_exptl_absorpt_correction_T_max 1.000
_exptl_absorpt_correction_T_min 0.838
_exptl_absorpt_correction_type
;
empirical based on azimuthal (\y) scans (North, Phillips & Mathews, 1968)
;
_exptl_crystal_colour colourless
_exptl_crystal_density_diffrn 1.518
_exptl_crystal_description prism
_exptl_crystal_F_000 1792.00
_exptl_crystal_size_max 0.180
_exptl_crystal_size_mid 0.160
_exptl_crystal_size_min 0.080
_refine_diff_density_max 0.70
_refine_diff_density_min -0.56
_refine_ls_extinction_coef 4E-7(5)
_refine_ls_extinction_method 'Zachariasen (1968) type 2 Gaussian isotropic'
_refine_ls_goodness_of_fit_obs 2.230
_refine_ls_hydrogen_treatment noref
_refine_ls_matrix_type full
_refine_ls_number_parameters 488
_refine_ls_number_reflns 4412
_refine_ls_number_restraints 0
_refine_ls_R_factor_all 0.0571
_refine_ls_R_factor_obs 0.0410
_refine_ls_shift/esd_max 0.0010
_refine_ls_structure_factor_coef F
_refine_ls_weighting_details w=4F~o~^2^/[\s^2^(F~o~^2^)+(0.010F~o~^2^)^2^]
_refine_ls_weighting_scheme calc
_refine_ls_wR_factor_all 0.0433
_refine_ls_wR_factor_obs 0.0410
_reflns_number_observed 4412
_reflns_number_total 5926
_reflns_observed_criterion I>3\s(I)
_cod_data_source_file ta1039.cif
_cod_data_source_block mgb2
_cod_depositor_comments
;
The following automatic conversions were performed:

'_refine_ls_weighting_scheme' value '
w=4F~o~^2^/[\s^2^(F~o~^2^)+(0.010F~o~^2^)^2^]' was changed to 'calc'.
New tag '_refine_ls_weighting_details' was created. The value of the
new tag was set to 'w=4F~o~^2^/[\s^2^(F~o~^2^)+(0.010F~o~^2^)^2^]'.

Automatic conversion script
Id: cif_fix_values 3143 2015-03-26 13:38:13Z robertas 
;
_cod_original_cell_volume 3818.0(10)
_cod_original_sg_symbol_H-M 'P 21/n'
_cod_database_code 2004549

loop_
_symmetry_equiv_pos_as_xyz
'   +x,   +y,   +z'
1/2-x,1/2+y,1/2-z
'   -x,   -y,   -z'
1/2+x,1/2-y,1/2+z

loop_
_atom_site_aniso_label
_atom_site_aniso_U_11
_atom_site_aniso_U_22
_atom_site_aniso_U_33
_atom_site_aniso_U_12
_atom_site_aniso_U_13
_atom_site_aniso_U_23
Br(1B) 0.0521(3) 0.0451(3) 0.0334(3) 0.0040(3) -0.0003(2) -0.0052(2)
Br(1A) 0.0525(3) 0.0435(3) 0.0316(3) 0.0029(3) 0.0067(2) 0.0019(2)
O(1A) 0.041(2) 0.030(2) 0.035(2) 0.0080(10) -0.0010(10) -0.0030(10)
O(1'A) 0.073(3) 0.049(2) 0.053(2) 0.022(2) -0.012(2) 0.003(2)
O(4'A) 0.049(2) 0.054(2) 0.040(2) -0.009(2) -0.003(2) 0.013(2)
O(5'A) 0.043(2) 0.054(2) 0.053(2) -0.007(2) 0.001(2) -0.002(2)
O(9A) 0.062(2) 0.037(2) 0.046(2) 0.005(2) -0.012(2) 0.006(2)
N(1A) 0.040(2) 0.037(2) 0.034(2) 0.004(2) -0.001(2) -0.002(2)
C(1A) 0.040(3) 0.028(2) 0.026(2) 0.003(2) 0.004(2) -0.003(2)
C(1'A) 0.047(3) 0.038(3) 0.056(3) 0.008(2) -0.006(3) -0.003(3)
C(1''A) 0.078(4) 0.063(4) 0.071(4) 0.037(3) -0.014(3) -0.020(3)
C(2A) 0.035(3) 0.033(2) 0.032(2) 0.002(2) -0.001(2) 0.001(2)
C(3A) 0.038(3) 0.030(2) 0.033(2) 0.003(2) 0.001(2) -0.002(2)
C(4A) 0.040(3) 0.034(3) 0.032(2) 0.000(2) 0.004(2) -0.006(2)
C(4'A) 0.047(3) 0.044(3) 0.027(2) 0.000(3) -0.002(2) -0.010(2)
C(5A) 0.043(3) 0.030(3) 0.042(3) -0.001(2) -0.001(2) -0.011(2)
C(5'A) 0.052(3) 0.040(3) 0.029(2) -0.003(3) 0.002(2) -0.008(2)
C(6A) 0.044(3) 0.030(3) 0.048(3) -0.003(2) 0.003(2) -0.003(2)
C(7A) 0.055(3) 0.029(3) 0.043(3) 0.002(2) 0.005(2) 0.001(2)
C(8A) 0.043(3) 0.030(2) 0.035(3) 0.003(2) 0.003(2) -0.003(2)
C(9A) 0.053(3) 0.033(3) 0.033(3) 0.007(2) 0.004(2) -0.003(2)
C(9'A) 0.110(6) 0.052(4) 0.079(4) -0.006(4) -0.045(4) 0.019(3)
C(10A) 0.039(3) 0.040(3) 0.035(2) 0.011(2) -0.001(2) -0.001(2)
C(11A) 0.035(3) 0.044(3) 0.029(2) 0.004(2) 0.002(2) -0.002(2)
C(12A) 0.042(3) 0.051(3) 0.047(3) -0.001(3) 0.006(2) -0.005(3)
C(13A) 0.047(3) 0.053(3) 0.044(3) -0.007(3) 0.012(2) 0.004(2)
C(14A) 0.046(3) 0.040(3) 0.037(3) -0.004(2) 0.003(2) 0.003(2)
C(15A) 0.038(3) 0.029(2) 0.027(2) -0.001(2) 0.003(2) 0.002(2)
N(1B) 0.043(3) 0.043(2) 0.040(2) -0.004(2) -0.006(2) -0.002(2)
O(1'B) 0.080(3) 0.054(2) 0.039(2) 0.019(2) -0.013(2) -0.010(2)
O(1B) 0.047(2) 0.030(2) 0.032(2) 0.007(2) -0.0040(10) 0.0000(10)
C(1B) 0.041(3) 0.029(2) 0.030(2) 0.006(2) 0.001(2) 0.001(2)
C(1'B) 0.047(3) 0.035(3) 0.035(3) 0.002(2) 0.002(2) 0.005(2)
C(1''B) 0.046(3) 0.044(3) 0.042(3) 0.010(2) 0.000(2) 0.002(2)
C(2B) 0.039(3) 0.030(2) 0.032(2) 0.002(2) -0.001(2) -0.001(2)
C(3B) 0.037(3) 0.030(3) 0.038(3) 0.003(2) -0.002(2) -0.002(2)
O(4'B) 0.050(2) 0.051(2) 0.040(2) 0.008(2) 0.004(2) -0.004(2)
C(4B) 0.048(3) 0.026(2) 0.041(3) 0.005(2) -0.003(2) 0.000(2)
C(4'B) 0.056(3) 0.027(3) 0.038(3) 0.004(2) -0.003(3) -0.009(2)
C(5B) 0.051(3) 0.030(3) 0.047(3) -0.008(2) -0.006(2) 0.003(2)
O(5'B) 0.049(2) 0.064(2) 0.053(2) -0.010(2) -0.003(2) 0.006(2)
C(5'B) 0.057(4) 0.033(3) 0.042(3) -0.008(3) -0.006(3) 0.001(2)
C(6B) 0.045(3) 0.047(3) 0.044(3) -0.007(3) -0.002(2) 0.013(2)
C(7B) 0.054(3) 0.043(3) 0.036(3) -0.003(3) -0.004(2) 0.008(2)
C(8B) 0.044(3) 0.029(2) 0.037(3) 0.004(2) -0.003(2) 0.002(2)
O(9B) 0.070(3) 0.043(2) 0.042(2) -0.005(2) -0.017(2) 0.007(2)
C(9B) 0.048(3) 0.032(3) 0.042(3) 0.005(2) -0.007(2) 0.004(2)
C(9'B) 0.178(8) 0.078(5) 0.063(4) -0.051(5) -0.063(5) 0.018(4)
C(10B) 0.037(3) 0.045(3) 0.054(3) 0.007(2) -0.012(2) 0.000(3)
C(11B) 0.034(3) 0.042(3) 0.046(3) -0.003(2) -0.004(2) -0.003(2)
C(12B) 0.033(3) 0.064(4) 0.072(4) -0.002(3) 0.008(3) 0.003(3)
C(13B) 0.060(4) 0.127(6) 0.068(4) 0.002(4) 0.020(3) 0.014(4)
C(14B) 0.049(3) 0.052(3) 0.043(3) 0.001(3) 0.012(2) 0.000(2)
C(15B) 0.041(3) 0.034(3) 0.035(3) -0.004(2) 0.003(2) 0.004(2)

loop_
_atom_site_label
_atom_site_fract_x
_atom_site_fract_y
_atom_site_fract_z
_atom_site_U_iso_or_equiv
_atom_site_thermal_displace_type
Br(1A) 0.85693(7) 0.84349(3) 0.50241(1) 0.0424(1) Uani
O(1A) 0.7682(4) 1.0116(2) 0.45052(9) 0.0354(9) Uani
O(1'A) 0.6305(5) 1.0794(2) 0.3970(1) 0.058(1) Uani
O(4'A) 0.7242(4) 0.9022(2) 0.30455(9) 0.048(1) Uani
O(5'A) 0.2501(4) 0.7463(2) 0.33927(10) 0.050(1) Uani
O(9A) 0.9622(4) 0.6236(2) 0.46211(10) 0.049(1) Uani
N(1A) 0.4655(5) 0.8421(2) 0.3208(1) 0.037(1) Uani
C(1A) 0.8631(6) 0.9460(3) 0.4259(1) 0.031(1) Uani
C(1'A) 0.6651(6) 1.0745(3) 0.4327(2) 0.047(1) Uani
C(1''A) 0.6011(8) 1.1376(4) 0.4647(2) 0.071(3) Uani
C(2A) 0.7330(6) 0.8820(3) 0.4050(1) 0.033(1) Uani
C(3A) 0.8067(6) 0.7953(3) 0.3849(1) 0.034(1) Uani
C(4A) 0.7069(6) 0.7636(3) 0.3457(1) 0.035(1) Uani
C(4'A) 0.6404(6) 0.8440(3) 0.3210(1) 0.039(1) Uani
C(5A) 0.5478(6) 0.7047(3) 0.3516(1) 0.039(1) Uani
C(5'A) 0.3996(7) 0.7634(3) 0.3377(1) 0.040(1) Uani
C(6A) 0.5358(6) 0.6619(3) 0.3927(1) 0.041(1) Uani
C(7A) 0.6623(6) 0.6648(3) 0.4200(1) 0.042(1) Uani
C(8A) 0.8180(6) 0.7172(3) 0.4153(1) 0.036(1) Uani
C(9A) 0.9593(6) 0.7007(3) 0.4378(1) 0.040(1) Uani
C(9'A) 1.0914(9) 0.6176(4) 0.4924(2) 0.082(2) Uani
C(10A) 1.1129(6) 0.7549(3) 0.4343(1) 0.038(1) Uani
C(11A) 1.1159(6) 0.8452(3) 0.4399(1) 0.036(1) Uani
C(12A) 1.2412(6) 0.9074(3) 0.4210(1) 0.047(1) Uani
C(13A) 1.1439(6) 0.9551(3) 0.3850(1) 0.048(1) Uani
C(14A) 0.9789(6) 1.0008(3) 0.3979(1) 0.041(1) Uani
C(15A) 0.9787(6) 0.9016(3) 0.4586(1) 0.031(1) Uani
Br(1B) 0.73020(7) 1.26315(4) 0.90099(1) 0.0436(1) Uani
O(1B) 0.6625(4) 1.3218(2) 0.81220(8) 0.037(3) Uani
O(1'B) 0.5508(5) 1.2901(2) 0.74958(10) 0.058(1) Uani
O(4'B) 0.6975(4) 1.0244(2) 0.73291(10) 0.047(1) Uani
O(5'B) 0.2209(5) 0.9801(2) 0.8048(1) 0.055(1) Uani
O(9B) 0.9179(4) 1.0445(2) 0.93391(9) 0.052(1) Uani
N(1B) 0.4386(5) 1.0038(3) 0.7610(1) 0.042(1) Uani
C(1B) 0.7804(6) 1.2433(3) 0.8143(1) 0.033(1) Uani
C(1'B) 0.5593(6) 1.3368(3) 0.7796(1) 0.039(1) Uani
C(1''B) 0.4548(6) 1.4208(3) 0.7860(1) 0.044(1) Uani
C(2B) 0.6716(6) 1.1564(3) 0.8140(1) 0.034(1) Uani
C(3B) 0.7638(6) 1.0658(3) 0.8251(1) 0.035(1) Uani
C(4B) 0.6768(6) 0.9810(3) 0.8043(1) 0.038(1) Uani
C(4'B) 0.6139(7) 1.0042(3) 0.7619(1) 0.041(1) Uani
C(5B) 0.5157(6) 0.9471(3) 0.8250(1) 0.043(1) Uani
C(5'B) 0.3705(7) 0.9784(3) 0.7977(1) 0.044(1) Uani
C(6B) 0.5007(6) 0.9720(3) 0.8686(1) 0.045(1) Uani
C(7B) 0.6234(6) 1.0139(3) 0.8894(1) 0.045(1) Uani
C(8B) 0.7751(6) 1.0503(3) 0.8708(1) 0.037(1) Uani
C(9B) 0.9112(6) 1.0737(3) 0.8941(1) 0.041(1) Uani
C(9'B) 1.005(1) 1.0995(5) 0.9626(2) 0.108(3) Uani
C(10B) 1.0540(6) 1.1239(3) 0.8779(1) 0.046(1) Uani
C(11B) 1.0354(6) 1.2018(3) 0.8581(1) 0.041(1) Uani
C(12B) 1.1624(6) 1.2361(4) 0.8286(2) 0.056(1) Uani
C(13B) 1.0833(8) 1.2181(5) 0.7861(2) 0.084(1) Uani
C(14B) 0.9062(7) 1.2530(3) 0.7797(1) 0.048(1) Uani
C(15B) 0.8777(6) 1.2609(3) 0.8543(1) 0.036(1) Uani
H(1A) 0.3967 0.8901 0.3102 0.0445 Uiso
H(1''Aa) 0.6943 1.1669 0.4783 0.0851 Uiso
H(1''Ab) 0.5292 1.1822 0.4523 0.0851 Uiso
H(1''Ac) 0.5396 1.1037 0.4838 0.0851 Uiso
H(2Aa) 0.6565 0.8627 0.4249 0.0401 Uiso
H(2Ab) 0.6733 0.9156 0.3844 0.0401 Uiso
H(3A) 0.9187 0.8093 0.3774 0.0404 Uiso
H(4A) 0.7822 0.7303 0.3295 0.0422 Uiso
H(5A) 0.5532 0.6560 0.3327 0.0464 Uiso
H(6A) 0.4341 0.6317 0.3993 0.0489 Uiso
H(7A) 0.6516 0.6305 0.4442 0.0505 Uiso
H(9'Aa) 1.0842 0.6680 0.5104 0.0980 Uiso
H(9'Ab) 1.1983 0.6179 0.4802 0.0980 Uiso
H(9'Ac) 1.0788 0.5627 0.5073 0.0980 Uiso
H(10A) 1.2149 0.7248 0.4278 0.0454 Uiso
H(12Aa) 1.3338 0.8735 0.4114 0.0559 Uiso
H(12Ab) 1.2816 0.9513 0.4402 0.0559 Uiso
H(13Aa) 1.2152 1.0002 0.3741 0.0570 Uiso
H(13Ab) 1.1168 0.9108 0.3648 0.0570 Uiso
H(14Aa) 1.0091 1.0556 0.4117 0.0497 Uiso
H(14Ab) 0.9145 1.0149 0.3738 0.0497 Uiso
H(15A) 1.0372 0.9510 0.4713 0.0375 Uiso
H(1B) 0.3713 1.0194 0.7375 0.0503 Uiso
H(1''Ba) 0.5275 1.4717 0.7900 0.0525 Uiso
H(1''Bb) 0.3825 1.4308 0.7627 0.0525 Uiso
H(1''Bc) 0.3884 1.4128 0.8092 0.0525 Uiso
H(2Ba) 0.6223 1.1497 0.7874 0.0406 Uiso
H(2Bb) 0.5847 1.1650 0.8328 0.0406 Uiso
H(3B) 0.8759 1.0697 0.8158 0.0420 Uiso
H(4B) 0.7562 0.9325 0.8033 0.0460 Uiso
H(5B) 0.5172 0.8825 0.8237 0.0514 Uiso
H(6B) 0.3996 0.9572 0.8819 0.0544 Uiso
H(7B) 0.6130 1.0209 0.9179 0.0535 Uiso
H(9'Ba) 1.1205 1.1044 0.9556 0.1297 Uiso
H(9'Bb) 0.9556 1.1584 0.9628 0.1297 Uiso
H(9'Bc) 0.9991 1.0729 0.9888 0.1297 Uiso
H(10B) 1.1646 1.0995 0.8818 0.0549 Uiso
H(12Ba) 1.1817 1.2994 0.8325 0.0674 Uiso
H(12Bb) 1.2663 1.2041 0.8321 0.0674 Uiso
H(13Ba) 1.1523 1.2465 0.7667 0.1013 Uiso
H(13Bb) 1.0821 1.1542 0.7816 0.1013 Uiso
H(14Ba) 0.9144 1.3162 0.7738 0.0574 Uiso
H(14Bb) 0.8582 1.2220 0.7568 0.0574 Uiso
H(15B) 0.9189 1.3214 0.8521 0.0437 Uiso

loop_
_atom_type_symbol
_atom_type_scat_dispersion_real
_atom_type_scat_dispersion_imag
_atom_type_scat_source
C 0.018 0.009
;
International Tables for Crystallography (1992, Vol C. Tables 4.2.6.8 and
6.1.1.4)
;
H 0.000 0.000
;
International Tables for Crystallography (1992, Vol C. Tables 4.2.6.8 and
6.1.1.4)
;
Br -0.676 1.280
;
International Tables for Crystallography (1992, Vol C. Tables 4.2.6.8 and
6.1.1.4)
;
N 0.031 0.018
;
International Tables for Crystallography (1992, Vol C. Tables 4.2.6.8 and
6.1.1.4)
;
O 0.049 0.032
;
International Tables for Crystallography (1992, Vol C. Tables 4.2.6.8 and
6.1.1.4)
;

loop_
_geom_angle_atom_site_label_1
_geom_angle_atom_site_label_2
_geom_angle_atom_site_label_3
_geom_angle
_geom_angle_publ_flag
C(1A) O(1A) C(1'A) 121.1(3) ?
C(9A) O(9A) C(9'A) 117.3(4) ?
C(4'A) N(1A) C(5'A) 113.8(4) ?
O(1A) C(1A) C(2A) 107.4(3) ?
O(1A) C(1A) C(14A) 108.0(3) ?
O(1A) C(1A) C(15A) 101.1(3) yes
C(2A) C(1A) C(14A) 117.0(3) yes
C(2A) C(1A) C(15A) 115.2(3) yes
C(14A) C(1A) C(15A) 106.8(4) ?
O(1A) C(1'A) O(1'A) 125.3(5) ?
O(1A) C(1'A) C(1''A) 109.3(4) ?
O(1'A) C(1'A) C(1''A) 125.4(5) ?
C(1A) C(2A) C(3A) 115.8(4) yes
C(2A) C(3A) C(4A) 114.2(4) ?
C(2A) C(3A) C(8A) 110.5(3) ?
C(4A) C(3A) C(8A) 109.5(4) ?
C(3A) C(4A) C(4'A) 111.5(4) ?
C(3A) C(4A) C(5A) 117.0(4) yes
C(4'A) C(4A) C(5A) 103.6(4) yes
O(4'A) C(4'A) N(1A) 124.8(5) ?
O(4'A) C(4'A) C(4A) 126.9(4) ?
N(1A) C(4'A) C(4A) 108.3(4) ?
C(4A) C(5A) C(5'A) 105.5(4) ?
C(4A) C(5A) C(6A) 115.2(4) yes
C(5'A) C(5A) C(6A) 116.1(4) ?
O(5'A) C(5'A) N(1A) 124.7(5) ?
O(5'A) C(5'A) C(5A) 127.9(5) ?
N(1A) C(5'A) C(5A) 107.3(4) ?
C(5A) C(6A) C(7A) 122.0(4) ?
C(6A) C(7A) C(8A) 124.5(4) ?
C(3A) C(8A) C(7A) 115.8(4) ?
C(3A) C(8A) C(9A) 121.8(4) ?
C(7A) C(8A) C(9A) 122.4(4) ?
O(9A) C(9A) C(8A) 117.5(4) ?
O(9A) C(9A) C(10A) 119.6(4) ?
C(8A) C(9A) C(10A) 122.6(4) ?
C(9A) C(10A) C(11A) 122.6(4) ?
C(10A) C(11A) C(12A) 123.7(4) ?
C(10A) C(11A) C(15A) 126.1(4) yes
C(12A) C(11A) C(15A) 109.2(4) yes
C(11A) C(12A) C(13A) 105.9(4) ?
C(12A) C(13A) C(14A) 112.9(4) ?
C(1A) C(14A) C(13A) 117.4(4) yes
Br(1A) C(15A) C(1A) 114.0(3) ?
Br(1A) C(15A) C(11A) 116.1(3) yes
C(1A) C(15A) C(11A) 111.5(3) ?
C(4'B) N(1B) C(5'B) 113.6(4) ?
C(1B) O(1B) C(1'B) 121.9(3) ?
O(1B) C(1B) C(2B) 107.1(3) ?
O(1B) C(1B) C(14B) 108.3(3) ?
O(1B) C(1B) C(15B) 101.9(3) yes
C(2B) C(1B) C(14B) 116.5(4) yes
C(2B) C(1B) C(15B) 114.4(3) yes
C(14B) C(1B) C(15B) 107.6(4) ?
O(1'B) C(1'B) O(1B) 125.3(4) ?
O(1'B) C(1'B) C(1''B) 124.6(4) ?
O(1B) C(1'B) C(1''B) 110.2(4) ?
C(1B) C(2B) C(3B) 116.8(4) yes
C(2B) C(3B) C(4B) 112.5(3) ?
C(2B) C(3B) C(8B) 111.9(4) ?
C(4B) C(3B) C(8B) 108.7(4) ?
C(3B) C(4B) C(4'B) 110.5(4) ?
C(3B) C(4B) C(5B) 114.8(4) yes
C(4'B) C(4B) C(5B) 103.3(4) yes
N(1B) C(4'B) O(4'B) 123.8(4) ?
N(1B) C(4'B) C(4B) 108.4(4) ?
O(4'B) C(4'B) C(4B) 127.7(5) ?
C(4B) C(5B) C(5'B) 105.2(4) ?
C(4B) C(5B) C(6B) 116.0(4) yes
C(5'B) C(5B) C(6B) 114.5(4) ?
N(1B) C(5'B) C(5B) 106.8(4) ?
N(1B) C(5'B) O(5'B) 125.0(5) ?
C(5B) C(5'B) O(5'B) 128.2(5) ?
C(5B) C(6B) C(7B) 122.1(5) ?
C(6B) C(7B) C(8B) 123.5(4) ?
C(3B) C(8B) C(7B) 116.6(4) ?
C(3B) C(8B) C(9B) 122.9(4) ?
C(7B) C(8B) C(9B) 120.3(4) ?
C(9B) O(9B) C(9'B) 117.5(4) ?
C(8B) C(9B) O(9B) 117.8(4) ?
C(8B) C(9B) C(10B) 122.2(4) ?
O(9B) C(9B) C(10B) 119.9(4) ?
C(9B) C(10B) C(11B) 122.8(4) ?
C(10B) C(11B) C(12B) 122.8(5) ?
C(10B) C(11B) C(15B) 127.7(5) yes
C(12B) C(11B) C(15B) 108.6(4) yes
C(11B) C(12B) C(13B) 105.7(4) ?
C(12B) C(13B) C(14B) 114.6(5) ?
C(1B) C(14B) C(13B) 119.2(4) yes
Br(1B) C(15B) C(1B) 112.5(3) ?
Br(1B) C(15B) C(11B) 116.9(3) yes
C(1B) C(15B) C(11B) 111.2(4) ?

loop_
_geom_bond_atom_site_label_1
_geom_bond_atom_site_label_2
_geom_bond_distance
_geom_bond_publ_flag
Br(1B) C(15B) 1.963(4) ?
Br(1A) C(15A) 1.958(4) ?
O(1A) C(1A) 1.481(5) yes
O(1A) C(1'A) 1.351(5) ?
O(1'A) C(1'A) 1.201(5) ?
O(4'A) C(4'A) 1.221(5) ?
O(5'A) C(5'A) 1.212(6) ?
O(9A) C(9A) 1.386(5) ?
O(9A) C(9'A) 1.405(6) ?
N(1A) C(4'A) 1.383(6) ?
N(1A) C(5'A) 1.391(6) ?
C(1A) C(2A) 1.537(6) yes
C(1A) C(14A) 1.547(6) yes
C(1A) C(15A) 1.533(6) yes
C(1'A) C(1''A) 1.504(7) ?
C(2A) C(3A) 1.557(6) yes
C(3A) C(4A) 1.558(6) yes
C(3A) C(8A) 1.524(6) ?
C(4A) C(4'A) 1.516(6) yes
C(4A) C(5A) 1.545(6) yes
C(5A) C(5'A) 1.513(6) ?
C(5A) C(6A) 1.497(6) yes
C(6A) C(7A) 1.320(6) yes
C(7A) C(8A) 1.464(6) yes
C(8A) C(9A) 1.339(6) yes
C(9A) C(10A) 1.460(6) yes
C(10A) C(11A) 1.340(6) yes
C(11A) C(12A) 1.500(6) yes
C(11A) C(15A) 1.512(6) yes
C(12A) C(13A) 1.554(7) ?
C(13A) C(14A) 1.540(7) ?
N(1B) C(4'B) 1.385(6) ?
N(1B) C(5'B) 1.391(6) ?
O(1'B) C(1'B) 1.203(5) ?
O(1B) C(1B) 1.483(5) yes
O(1B) C(1'B) 1.342(5) ?
C(1B) C(2B) 1.539(6) yes
C(1B) C(14B) 1.545(6) yes
C(1B) C(15B) 1.522(6) yes
C(1'B) C(1''B) 1.503(6) ?
C(2B) C(3B) 1.555(6) yes
C(3B) C(4B) 1.568(6) yes
C(3B) C(8B) 1.518(6) ?
O(4'B) C(4'B) 1.216(5) ?
C(4B) C(4'B) 1.506(6) yes
C(4B) C(5B) 1.547(6) yes
C(5B) C(5'B) 1.504(6) ?
C(5B) C(6B) 1.491(6) yes
O(5'B) C(5'B) 1.214(6) ?
C(6B) C(7B) 1.319(6) yes
C(7B) C(8B) 1.466(6) yes
C(8B) C(9B) 1.344(6) yes
O(9B) C(9B) 1.378(5) ?
O(9B) C(9'B) 1.405(6) ?
C(9B) C(10B) 1.465(7) yes
C(10B) C(11B) 1.321(6) yes
C(11B) C(12B) 1.508(7) yes
C(11B) C(15B) 1.521(6) yes
C(12B) C(13B) 1.534(8) ?
C(13B) C(14B) 1.499(8) ?
